data_4504907
loop_
_publ_author_name
'Bis, Joanna A.'
'Zaworotko, Michael J.'

_publ_section_title
;
 The 2-Aminopyridinium-carboxylate Supramolecular Heterosynthon:&#x2009; A
 Robust Motif for Generation of Multiple-Component Crystals
;
_journal_issue 3
_journal_name_full 'Crystal Growth &amp; Design'
_journal_page_first 1169
_journal_paper_doi 10.1021/cg049622c
_journal_volume 5
_journal_year 2005
_chemical_formula_moiety (C5H7N2)(C7H6NO2)
_chemical_formula_sum 'C12 H13 N3 O2'
_chemical_formula_weight 231.25
_chemical_melting_point 152.5(5)
_chemical_name_common '2-aminopyridinium 4-aminobenzoate 1:1'
_chemical_name_systematic
; 
 2-aminopyridinium 4-aminobenzoate 1:1 
;
_space_group_IT_number 29
_symmetry_cell_setting orthorhombic
_symmetry_space_group_name_Hall 'P 2c -2ac'
_symmetry_space_group_name_H-M 'P c a 21'
_atom_sites_solution_hydrogens geom
_atom_sites_solution_primary direct
_atom_sites_solution_secondary difmap
_audit_creation_method SHELXL-97
_cell_angle_alpha 90.00
_cell_angle_beta 90.00
_cell_angle_gamma 90.00
_cell_formula_units_Z 4
_cell_length_a 18.932(2)
_cell_length_b 5.6894(7)
_cell_length_c 10.4151(13)
_cell_measurement_temperature 100(2)
_cell_volume 1121.8(2)
_computing_cell_refinement 'Bruker SMART'
_computing_data_collection 'Bruker SMART'
_computing_data_reduction 'Bruker SAINT'
_computing_molecular_graphics 'Bruker SHELXTL'
_computing_publication_material 'Bruker SHELXTL'
_computing_structure_refinement 'SHELXL-97 (Sheldrick, 1997)'
_computing_structure_solution 'SHELXS-97 (Sheldrick, 1990)'
_diffrn_ambient_temperature 100(2)
_diffrn_measured_fraction_theta_full 0.998
_diffrn_measured_fraction_theta_max 0.998
_diffrn_measurement_device_type 'CCD area detector'
_diffrn_measurement_method 'phi and omega scans'
_diffrn_radiation_monochromator graphite
_diffrn_radiation_source 'fine-focus sealed tube'
_diffrn_radiation_type MoK\a
_diffrn_radiation_wavelength 0.71073
_diffrn_reflns_av_R_equivalents 0.0234
_diffrn_reflns_av_sigmaI/netI 0.0257
_diffrn_reflns_limit_h_max 22
_diffrn_reflns_limit_h_min -16
_diffrn_reflns_limit_k_max 6
_diffrn_reflns_limit_k_min -6
_diffrn_reflns_limit_l_max 12
_diffrn_reflns_limit_l_min -12
_diffrn_reflns_number 5317
_diffrn_reflns_theta_full 24.95
_diffrn_reflns_theta_max 24.95
_diffrn_reflns_theta_min 2.15
_exptl_absorpt_coefficient_mu 0.096
_exptl_absorpt_correction_T_max 1.000
_exptl_absorpt_correction_T_min 0.693
_exptl_absorpt_correction_type empirical
_exptl_crystal_colour yellow
_exptl_crystal_density_diffrn 1.369
_exptl_crystal_density_meas ?
_exptl_crystal_density_method 'not measured'
_exptl_crystal_description cubic
_exptl_crystal_F_000 488
_exptl_crystal_size_max 0.50
_exptl_crystal_size_mid 0.50
_exptl_crystal_size_min 0.40
_refine_diff_density_max 0.133
_refine_diff_density_min -0.200
_refine_diff_density_rms 0.041
_refine_ls_abs_structure_details 'Flack H D (1983), Acta Cryst. A39, 876-881'
_refine_ls_abs_structure_Flack 0.0(10)
_refine_ls_extinction_method none
_refine_ls_goodness_of_fit_ref 1.087
_refine_ls_hydrogen_treatment mixed
_refine_ls_matrix_type full
_refine_ls_number_parameters 155
_refine_ls_number_reflns 1954
_refine_ls_number_restraints 1
_refine_ls_restrained_S_all 1.086
_refine_ls_R_factor_all 0.0287
_refine_ls_R_factor_gt 0.0284
_refine_ls_shift/su_max 0.000
_refine_ls_shift/su_mean 0.000
_refine_ls_structure_factor_coef Fsqd
_refine_ls_weighting_details 'calc w=1/[\s^2^(Fo^2^)+(0.0451P)^2^+0.1151P] where P=(Fo^2^+2Fc^2^)/3'
_refine_ls_weighting_scheme calc
_refine_ls_wR_factor_gt 0.0718
_refine_ls_wR_factor_ref 0.0721
_reflns_number_gt 1929
_reflns_number_total 1954
_reflns_threshold_expression >2sigma(I)
_cod_data_source_file cg049622csi20041104_043846.cif
_cod_data_source_block jb139c
_cod_depositor_comments
;
The following automatic conversions were performed:

'_chemical_melting_point' value '152-153' was changed to '152.5(5)' -
the average value was taken and precision was
estimated.

'_symmetry_cell_setting' value 'Orthorhombic' changed to
'orthorhombic' according to
/home/saulius/struct/CIF-dictionaries/cif_core.dic dictionary named
'cif_core.dic' version 2.4.1 from 2010-06-29.

Automatic conversion script
Id: cif_fix_values 1715 2011-07-08 13:25:40Z adriana 

The following automatic conversions were performed:

'_exptl_crystal_density_meas' value 'not measured' was changed to '?'
- the value is perceived as not measured.

Automatic conversion script
Id: cif_fix_values 3008 2015-01-20 13:52:24Z robertas 
;
_cod_original_sg_symbol_H-M Pca2(1)
_cod_database_code 4504907

loop_
_symmetry_equiv_pos_as_xyz
'x, y, z'
'-x, -y, z+1/2'
'x+1/2, -y, z'
'-x+1/2, y, z+1/2'

loop_
_atom_site_label
_atom_site_type_symbol
_atom_site_fract_x
_atom_site_fract_y
_atom_site_fract_z
_atom_site_U_iso_or_equiv
_atom_site_adp_type
_atom_site_occupancy
_atom_site_symmetry_multiplicity
_atom_site_calc_flag
_atom_site_refinement_flags
N11 N 0.23957(6) 0.5964(2) 0.09294(11) 0.0198(3) Uani 1 1 d .
H11 H 0.2750 0.5020 0.0745 0.024 Uiso 1 1 calc R
N12 N 0.21530(7) 0.3625(2) 0.26794(12) 0.0236(3) Uani 1 1 d .
H12A H 0.2515 0.2864 0.2525 0.028 Uiso 1 1 d R
H12B H 0.1913 0.3451 0.3327 0.028 Uiso 1 1 d R
C12 C 0.19940(7) 0.5494(2) 0.19743(13) 0.0195(3) Uani 1 1 d .
C13 C 0.14255(8) 0.7032(2) 0.22508(14) 0.0222(3) Uani 1 1 d .
H13 H 0.1134 0.6758 0.2978 0.027 Uiso 1 1 calc R
C14 C 0.12990(8) 0.8906(3) 0.14685(15) 0.0241(3) Uani 1 1 d .
H14 H 0.0917 0.9933 0.1654 0.029 Uiso 1 1 calc R
C15 C 0.17296(8) 0.9341(3) 0.03842(15) 0.0245(3) Uani 1 1 d .
H15 H 0.1642 1.0640 -0.0166 0.029 Uiso 1 1 calc R
C16 C 0.22718(8) 0.7837(3) 0.01584(13) 0.0227(3) Uani 1 1 d .
H16 H 0.2572 0.8104 -0.0558 0.027 Uiso 1 1 calc R
O21 O 0.33886(5) 1.31023(18) 0.01649(9) 0.0222(2) Uani 1 1 d .
O22 O 0.34094(5) 1.1247(2) 0.20514(9) 0.0254(3) Uani 1 1 d .
N21 N 0.58352(7) 0.5691(2) -0.09236(14) 0.0293(3) Uani 1 1 d .
H21A H 0.5889 0.4346 -0.0674 0.035 Uiso 1 1 d R
H21B H 0.6058 0.6209 -0.1532 0.035 Uiso 1 1 d R
C21 C 0.41908(7) 0.9959(2) 0.04184(14) 0.0183(3) Uani 1 1 d .
C22 C 0.45944(7) 1.0611(2) -0.06495(14) 0.0190(3) Uani 1 1 d .
H22 H 0.4494 1.2045 -0.1080 0.023 Uiso 1 1 calc R
C23 C 0.51352(7) 0.9202(3) -0.10861(13) 0.0213(3) Uani 1 1 d .
H23 H 0.5408 0.9693 -0.1803 0.026 Uiso 1 1 calc R
C24 C 0.52890(7) 0.7054(2) -0.04878(14) 0.0208(3) Uani 1 1 d .
C25 C 0.48805(7) 0.6390(2) 0.05748(14) 0.0213(3) Uani 1 1 d .
H25 H 0.4973 0.4938 0.0992 0.026 Uiso 1 1 calc R
C26 C 0.43461(7) 0.7824(2) 0.10206(14) 0.0204(3) Uani 1 1 d .
H26 H 0.4079 0.7352 0.1749 0.024 Uiso 1 1 calc R
C27 C 0.36231(7) 1.1527(2) 0.09202(14) 0.0195(3) Uani 1 1 d .

loop_
_atom_site_aniso_label
_atom_site_aniso_U_11
_atom_site_aniso_U_22
_atom_site_aniso_U_33
_atom_site_aniso_U_23
_atom_site_aniso_U_13
_atom_site_aniso_U_12
N11 0.0212(6) 0.0208(6) 0.0173(6) -0.0012(5) 0.0006(5) 0.0026(4)
N12 0.0277(6) 0.0259(7) 0.0172(5) 0.0023(5) 0.0057(5) 0.0051(5)
C12 0.0197(6) 0.0228(7) 0.0160(7) -0.0044(6) -0.0016(5) -0.0021(5)
C13 0.0222(7) 0.0258(8) 0.0188(7) -0.0020(6) 0.0022(6) -0.0007(6)
C14 0.0237(8) 0.0242(8) 0.0244(8) -0.0056(7) -0.0010(6) 0.0033(6)
C15 0.0264(7) 0.0230(7) 0.0241(7) 0.0025(7) -0.0026(6) 0.0012(6)
C16 0.0260(7) 0.0245(7) 0.0178(7) 0.0018(6) -0.0002(6) -0.0035(6)
O21 0.0251(5) 0.0242(5) 0.0172(5) 0.0014(4) -0.0003(4) 0.0049(4)
O22 0.0272(5) 0.0336(6) 0.0155(5) 0.0019(4) 0.0014(4) 0.0075(4)
N21 0.0320(7) 0.0219(6) 0.0339(8) 0.0027(6) 0.0081(6) 0.0055(5)
C21 0.0182(6) 0.0214(7) 0.0154(6) -0.0011(6) -0.0043(5) -0.0018(5)
C22 0.0235(7) 0.0174(7) 0.0161(6) 0.0006(6) -0.0043(6) -0.0009(5)
C23 0.0227(7) 0.0245(8) 0.0167(7) -0.0017(6) 0.0006(6) -0.0027(6)
C24 0.0202(7) 0.0209(7) 0.0213(7) -0.0051(6) -0.0030(6) -0.0006(6)
C25 0.0259(7) 0.0164(7) 0.0215(7) 0.0021(6) -0.0037(6) -0.0009(5)
C26 0.0217(7) 0.0222(7) 0.0172(7) 0.0000(6) -0.0015(6) -0.0031(5)
C27 0.0206(7) 0.0206(7) 0.0172(7) -0.0019(6) -0.0034(5) -0.0017(5)

loop_
_atom_type_symbol
_atom_type_description
_atom_type_scat_dispersion_real
_atom_type_scat_dispersion_imag
_atom_type_scat_source
C C 0.0033 0.0016 'International Tables Vol C Tables 4.2.6.8 and 6.1.1.4'
H H 0.0000 0.0000 'International Tables Vol C Tables 4.2.6.8 and 6.1.1.4'
N N 0.0061 0.0033 'International Tables Vol C Tables 4.2.6.8 and 6.1.1.4'
O O 0.0106 0.0060 'International Tables Vol C Tables 4.2.6.8 and 6.1.1.4'

loop_
_geom_angle_atom_site_label_1
_geom_angle_atom_site_label_2
_geom_angle_atom_site_label_3
_geom_angle
C12 N11 C16 122.31(12)
N12 C12 N11 118.41(12)
N12 C12 C13 123.69(13)
N11 C12 C13 117.90(13)
C14 C13 C12 119.68(13)
C13 C14 C15 120.84(13)
C16 C15 C14 117.64(14)
N11 C16 C15 121.62(13)
C26 C21 C22 118.14(13)
C26 C21 C27 120.92(13)
C22 C21 C27 120.92(12)
C23 C22 C21 120.94(13)
C22 C23 C24 120.98(13)
N21 C24 C25 121.69(13)
N21 C24 C23 120.19(13)
C25 C24 C23 118.11(13)
C26 C25 C24 120.71(13)
C25 C26 C21 121.11(14)
O22 C27 O21 123.82(14)
O22 C27 C21 119.04(13)
O21 C27 C21 117.13(13)

loop_
_geom_bond_atom_site_label_1
_geom_bond_atom_site_label_2
_geom_bond_distance
N11 C12 1.3543(19)
N11 C16 1.3546(19)
N12 C12 1.3270(19)
C12 C13 1.4166(19)
C13 C14 1.363(2)
C14 C15 1.415(2)
C15 C16 1.357(2)
O21 C27 1.2726(17)
O22 C27 1.2558(18)
N21 C24 1.3700(19)
C21 C26 1.3987(19)
C21 C22 1.399(2)
C21 C27 1.4910(19)
C22 C23 1.3775(19)
C23 C24 1.402(2)
C24 C25 1.402(2)
C25 C26 1.380(2)

loop_
_geom_hbond_atom_site_label_D
_geom_hbond_atom_site_label_H
_geom_hbond_atom_site_label_A
_geom_hbond_distance_DH
_geom_hbond_distance_HA
_geom_hbond_distance_DA
_geom_hbond_angle_DHA
_geom_hbond_site_symmetry_A
N21 H21B O22 0.82 2.30 3.0868(17) 162.2 2_674
N12 H12B O21 0.82 2.01 2.8001(16) 162.7 4_545
N12 H12A O22 0.83 1.99 2.8135(16) 175.2 1_545
N11 H11 O21 0.88 1.74 2.6114(15) 171.7 1_545

loop_
_geom_torsion_atom_site_label_1
_geom_torsion_atom_site_label_2
_geom_torsion_atom_site_label_3
_geom_torsion_atom_site_label_4
_geom_torsion
C16 N11 C12 N12 -179.85(13)
C16 N11 C12 C13 0.24(19)
N12 C12 C13 C14 -179.68(13)
N11 C12 C13 C14 0.2(2)
C12 C13 C14 C15 -0.2(2)
C13 C14 C15 C16 -0.3(2)
C12 N11 C16 C15 -0.8(2)
C14 C15 C16 N11 0.8(2)
C26 C21 C22 C23 -0.79(19)
C27 C21 C22 C23 177.71(12)
C21 C22 C23 C24 1.2(2)
C22 C23 C24 N21 -179.08(13)
C22 C23 C24 C25 -0.5(2)
N21 C24 C25 C26 178.09(13)
C23 C24 C25 C26 -0.4(2)
C24 C25 C26 C21 0.8(2)
C22 C21 C26 C25 -0.2(2)
C27 C21 C26 C25 -178.68(12)
C26 C21 C27 O22 18.26(19)
C22 C21 C27 O22 -160.20(12)
C26 C21 C27 O21 -162.50(12)
C22 C21 C27 O21 19.05(18)
